data_4517287
loop_
_publ_author_name
'Duewel, Sabine'
'Schmermund, Luca'
'Faber, Tabea'
'Harms, Klaus'
'Srinivasan, Vasundara'
'Meggers, Eric'
'Hoebenreich, Sabrina'

_publ_section_title
;
 Directed Evolution of an FeII-Dependent Halogenase for Asymmetric
 C(sp3)--H Chlorination
;
_journal_name_full 'ACS Catalysis'
_journal_page_first 1272
_journal_paper_doi 10.1021/acscatal.9b04691
_journal_year 2019
_chemical_formula_sum 'C25 H31 N O'
_chemical_formula_weight 361.51
_space_group_IT_number 19
_space_group_name_Hall 'P 2ac 2ab'
_space_group_name_H-M_alt 'P 21 21 21'
_symmetry_cell_setting orthorhombic
_symmetry_space_group_name_H-M 'P 21 21 21'
_atom_sites_solution_hydrogens geom
_atom_sites_solution_primary direct
_atom_sites_solution_secondary difmap
_audit_block_doi 10.5517/cc13c46t
_audit_creation_method SHELXL-97
_audit_update_record
;
2014-09-09 deposited with the CCDC.
2015-02-11 downloaded from the CCDC.
;
_cell_angle_alpha 90.00
_cell_angle_beta 90.00
_cell_angle_gamma 90.00
_cell_formula_units_Z 4
_cell_length_a 9.9772(6)
_cell_length_b 10.0270(7)
_cell_length_c 21.2241(13)
_cell_measurement_reflns_used 9870
_cell_measurement_temperature 120(2)
_cell_measurement_theta_max 63.73
_cell_measurement_theta_min 4.41
_cell_volume 2123.3(2)
_computing_cell_refinement 'Bruker SAINT'
_computing_data_collection 'Bruker APEX2'
_computing_data_reduction 'Bruker SAINT'
_computing_molecular_graphics 'Bruker SHELXTL'
_computing_publication_material 'Bruker SHELXTL'
_computing_structure_refinement 'SHELXL-97 (Sheldrick, 2008)'
_computing_structure_solution 'SHELXS-97 (Sheldrick, 2008)'
_diffrn_ambient_temperature 120(2)
_diffrn_measured_fraction_theta_full 0.979
_diffrn_measured_fraction_theta_max 0.980
_diffrn_measurement_device_type 'Bruker APEX-II CCD'
_diffrn_measurement_method '\f and \w scans'
_diffrn_radiation_monochromator graphite
_diffrn_radiation_source 'fine-focus sealed tube'
_diffrn_radiation_type CuK\a
_diffrn_radiation_wavelength 1.54178
_diffrn_reflns_av_R_equivalents 0.0632
_diffrn_reflns_av_sigmaI/netI 0.0438
_diffrn_reflns_limit_h_max 10
_diffrn_reflns_limit_h_min -11
_diffrn_reflns_limit_k_max 11
_diffrn_reflns_limit_k_min -11
_diffrn_reflns_limit_l_max 24
_diffrn_reflns_limit_l_min -24
_diffrn_reflns_number 21621
_diffrn_reflns_theta_full 64.64
_diffrn_reflns_theta_max 64.64
_diffrn_reflns_theta_min 4.17
_exptl_absorpt_coefficient_mu 0.517
_exptl_absorpt_correction_T_max 0.9265
_exptl_absorpt_correction_T_min 0.8816
_exptl_absorpt_correction_type multi-scan
_exptl_absorpt_process_details SADABS
_exptl_crystal_colour colourless
_exptl_crystal_density_diffrn 1.131
_exptl_crystal_density_method 'not measured'
_exptl_crystal_description Block
_exptl_crystal_F_000 784
_exptl_crystal_size_max 0.25
_exptl_crystal_size_mid 0.25
_exptl_crystal_size_min 0.15
_refine_diff_density_max 0.291
_refine_diff_density_min -0.252
_refine_diff_density_rms 0.058
_refine_ls_abs_structure_details 'Flack H D (1983), Acta Cryst. A39, 876-881'
_refine_ls_abs_structure_Flack 0.3(8)
_refine_ls_extinction_coef 0.0029(4)
_refine_ls_extinction_expression Fc^*^=kFc[1+0.001xFc^2^\l^3^/sin(2\q)]^-1/4^
_refine_ls_extinction_method SHELXL
_refine_ls_goodness_of_fit_ref 1.084
_refine_ls_hydrogen_treatment mixed
_refine_ls_matrix_type full
_refine_ls_number_parameters 292
_refine_ls_number_reflns 3456
_refine_ls_number_restraints 0
_refine_ls_restrained_S_all 1.084
_refine_ls_R_factor_all 0.0777
_refine_ls_R_factor_gt 0.0734
_refine_ls_shift/su_max 0.000
_refine_ls_shift/su_mean 0.000
_refine_ls_structure_factor_coef Fsqd
_refine_ls_weighting_details 'calc w=1/[\s^2^(Fo^2^)+(0.0417P)^2^+3.9590P] where P=(Fo^2^+2Fc^2^)/3'
_refine_ls_weighting_scheme calc
_refine_ls_wR_factor_gt 0.1773
_refine_ls_wR_factor_ref 0.1799
_reflns_number_gt 3227
_reflns_number_total 3456
_reflns_threshold_expression >2\s(I)
_cod_data_source_file cs9b04691_si_002.cif
_cod_data_source_block baran109
_cod_depositor_comments
;
The following automatic conversions were performed:

data item '_symmetry_cell_setting' value 'Orthorhombic' was changed
to 'orthorhombic' in accordance with the
/home/data/users/saulius/crontab/automatic-downloads/rss-feeds/ACS/lib/dictionaries/cif_core.dic
dictionary named 'cif_core.dic' version 2.4.2 last updated on
2011-04-26.

Automatic conversion script
Id: cif_fix_values 7556 2019-12-06 15:28:31Z antanas 
;
_cod_original_sg_symbol_H-M P2(1)2(1)2(1)
_cod_database_code 4517287

loop_
_symmetry_equiv_pos_as_xyz
'x, y, z'
'x+1/2, -y+1/2, -z'
'-x, y+1/2, -z+1/2'
'-x+1/2, -y, z+1/2'

loop_
_atom_site_label
_atom_site_type_symbol
_atom_site_fract_x
_atom_site_fract_y
_atom_site_fract_z
_atom_site_U_iso_or_equiv
_atom_site_adp_type
_atom_site_occupancy
_atom_site_symmetry_multiplicity
_atom_site_calc_flag
_atom_site_refinement_flags
_atom_site_disorder_assembly
_atom_site_disorder_group
C1 C 0.2982(7) -0.3234(6) 0.0078(3) 0.0725(18) Uani 1 1 d . . .
H1A H 0.3929 -0.3211 0.0035 0.087 Uiso 1 1 calc R . .
H1B H 0.2490 -0.3974 -0.0079 0.087 Uiso 1 1 calc R . .
C2 C 0.2394(6) -0.2309(5) 0.0337(3) 0.0686(18) Uani 1 1 d . . .
H2 H 0.1448 -0.2402 0.0363 0.082 Uiso 1 1 calc R . .
C3 C 0.2955(4) -0.1041(4) 0.0621(2) 0.0358(10) Uani 1 1 d . . .
C4 C 0.1993(4) -0.0517(4) 0.11208(17) 0.0259(8) Uani 1 1 d . . .
C5 C 0.2093(4) 0.0941(4) 0.13239(16) 0.0272(9) Uani 1 1 d . . .
H5 H 0.2940 0.1026 0.1572 0.033 Uiso 1 1 calc R . .
C6 C 0.2232(4) 0.1894(4) 0.07510(17) 0.0349(10) Uani 1 1 d . . .
H6 H 0.1373 0.1845 0.0509 0.042 Uiso 1 1 calc R . .
C7 C 0.3344(5) 0.1391(5) 0.0316(2) 0.0442(12) Uani 1 1 d . . .
H7A H 0.3425 0.1995 -0.0051 0.053 Uiso 1 1 calc R . .
H7B H 0.4208 0.1400 0.0545 0.053 Uiso 1 1 calc R . .
C9 C 0.3055(6) -0.0009(5) 0.0088(2) 0.0511(13) Uani 1 1 d . . .
H9A H 0.3775 -0.0285 -0.0206 0.061 Uiso 1 1 calc R . .
H9B H 0.2202 -0.0004 -0.0150 0.061 Uiso 1 1 calc R . .
C10 C 0.4315(5) -0.1255(6) 0.0946(3) 0.0589(14) Uani 1 1 d . . .
H10A H 0.4251 -0.2010 0.1238 0.088 Uiso 1 1 calc R . .
H10B H 0.4561 -0.0449 0.1180 0.088 Uiso 1 1 calc R . .
H10C H 0.5001 -0.1442 0.0627 0.088 Uiso 1 1 calc R . .
C11 C 0.2430(5) 0.3331(5) 0.0940(2) 0.0453(11) Uani 1 1 d . . .
C12 C 0.1232(5) 0.4149(5) 0.1033(3) 0.0562(14) Uani 1 1 d . . .
H12A H 0.1498 0.5069 0.1125 0.084 Uiso 1 1 calc R . .
H12B H 0.0710 0.3794 0.1386 0.084 Uiso 1 1 calc R . .
H12C H 0.0685 0.4133 0.0649 0.084 Uiso 1 1 calc R . .
C13 C 0.3653(6) 0.3859(5) 0.1024(3) 0.077(2) Uani 1 1 d . . .
H13A H 0.3743 0.4767 0.1144 0.092 Uiso 1 1 calc R . .
H13B H 0.4428 0.3324 0.0963 0.092 Uiso 1 1 calc R . .
C14 C 0.0962(4) 0.1322(4) 0.17618(16) 0.0262(8) Uani 1 1 d . . .
C15 C -0.0423(4) 0.1386(4) 0.15820(18) 0.0342(10) Uani 1 1 d . . .
C16 C -0.1141(4) 0.1059(5) 0.10390(19) 0.0391(10) Uani 1 1 d . . .
H16 H -0.0696 0.0692 0.0683 0.047 Uiso 1 1 calc R . .
C17 C -0.2516(4) 0.1279(6) 0.1026(2) 0.0530(13) Uani 1 1 d . . .
H17 H -0.3013 0.1066 0.0657 0.064 Uiso 1 1 calc R . .
C18 C -0.3174(4) 0.1808(6) 0.1550(2) 0.0515(13) Uani 1 1 d . . .
H18 H -0.4115 0.1950 0.1529 0.062 Uiso 1 1 calc R . .
C19 C -0.2507(4) 0.2129(5) 0.2093(2) 0.0461(12) Uani 1 1 d . . .
H19 H -0.2964 0.2483 0.2448 0.055 Uiso 1 1 calc R . .
C20 C -0.1121(4) 0.1912(4) 0.21014(18) 0.0352(10) Uani 1 1 d . A .
C21 C 0.1043(4) 0.1773(4) 0.23710(17) 0.0284(8) Uani 1 1 d . A .
C22 C 0.2211(4) 0.1930(4) 0.28257(18) 0.0338(10) Uani 1 1 d . . .
C23 C 0.3454(13) 0.1456(19) 0.2610(6) 0.084(6) Uani 0.555(13) 1 d P A 1
H23 H 0.3839 0.2016 0.2298 0.101 Uiso 0.555(13) 1 calc PR A 1
C24 C 0.4201(16) 0.0423(16) 0.2740(10) 0.037(3) Uani 0.555(13) 1 d P A 1
H24A H 0.3915 -0.0207 0.3046 0.044 Uiso 0.555(13) 1 calc PR A 1
H24B H 0.5031 0.0301 0.2529 0.044 Uiso 0.555(13) 1 calc PR A 1
C25 C 0.1802(14) 0.1257(19) 0.3484(6) 0.066(4) Uani 0.555(13) 1 d P A 1
H25A H 0.1638 0.0302 0.3420 0.099 Uiso 0.555(13) 1 calc PR A 1
H25B H 0.0987 0.1681 0.3645 0.099 Uiso 0.555(13) 1 calc PR A 1
H25C H 0.2532 0.1375 0.3788 0.099 Uiso 0.555(13) 1 calc PR A 1
C26 C 0.2316(9) 0.3438(9) 0.2950(5) 0.053(3) Uani 0.555(13) 1 d P A 1
H26A H 0.2979 0.3601 0.3281 0.079 Uiso 0.555(13) 1 calc PR A 1
H26B H 0.1441 0.3780 0.3084 0.079 Uiso 0.555(13) 1 calc PR A 1
H26C H 0.2595 0.3893 0.2562 0.079 Uiso 0.555(13) 1 calc PR A 1
C23B C 0.2998(13) 0.0618(10) 0.2789(5) 0.036(3) Uani 0.445(13) 1 d P A 2
H23B H 0.2595 -0.0240 0.2804 0.043 Uiso 0.445(13) 1 calc PR A 2
C24B C 0.452(3) 0.085(3) 0.2727(13) 0.077(9) Uani 0.445(13) 1 d P A 2
H24C H 0.4861 0.1735 0.2715 0.093 Uiso 0.445(13) 1 calc PR A 2
H24D H 0.5111 0.0113 0.2700 0.093 Uiso 0.445(13) 1 calc PR A 2
C25B C 0.1782(17) 0.211(2) 0.3484(6) 0.054(4) Uani 0.445(13) 1 d P A 2
H25D H 0.2560 0.2023 0.3763 0.081 Uiso 0.445(13) 1 calc PR A 2
H25E H 0.1116 0.1429 0.3592 0.081 Uiso 0.445(13) 1 calc PR A 2
H25F H 0.1386 0.2998 0.3535 0.081 Uiso 0.445(13) 1 calc PR A 2
C26B C 0.3152(13) 0.3097(13) 0.2636(5) 0.053(4) Uani 0.445(13) 1 d P A 2
H26D H 0.3907 0.3141 0.2930 0.080 Uiso 0.445(13) 1 calc PR A 2
H26E H 0.2652 0.3938 0.2650 0.080 Uiso 0.445(13) 1 calc PR A 2
H26F H 0.3489 0.2948 0.2208 0.080 Uiso 0.445(13) 1 calc PR A 2
N1 N -0.0227(4) 0.2137(4) 0.25655(16) 0.0363(9) Uani 1 1 d . . .
O1 O 0.1213(3) -0.1286(3) 0.13773(13) 0.0414(7) Uani 1 1 d . . .
H1N H -0.029(4) 0.260(4) 0.291(2) 0.024(10) Uiso 1 1 d . . .

loop_
_atom_site_aniso_label
_atom_site_aniso_U_11
_atom_site_aniso_U_22
_atom_site_aniso_U_33
_atom_site_aniso_U_23
_atom_site_aniso_U_13
_atom_site_aniso_U_12
C1 0.080(4) 0.048(3) 0.090(4) -0.024(3) 0.038(4) -0.015(3)
C2 0.069(4) 0.055(3) 0.082(4) -0.027(3) 0.043(3) -0.020(3)
C3 0.034(2) 0.032(2) 0.041(2) -0.0087(19) 0.0123(18) -0.0029(19)
C4 0.025(2) 0.0272(19) 0.0258(18) 0.0062(16) 0.0038(16) -0.0020(16)
C5 0.029(2) 0.032(2) 0.0213(18) 0.0002(15) 0.0021(15) -0.0020(17)
C6 0.038(2) 0.040(2) 0.027(2) 0.0088(18) -0.0025(17) -0.0061(19)
C7 0.052(3) 0.047(3) 0.034(2) 0.002(2) 0.014(2) -0.010(2)
C9 0.060(3) 0.065(3) 0.028(2) -0.014(2) 0.020(2) -0.019(3)
C10 0.044(3) 0.056(3) 0.078(4) -0.003(3) 0.024(3) 0.007(2)
C11 0.053(3) 0.035(2) 0.048(3) 0.008(2) -0.010(2) 0.004(2)
C12 0.060(3) 0.038(3) 0.071(3) 0.012(2) 0.005(3) 0.006(2)
C13 0.056(4) 0.027(3) 0.146(6) 0.004(3) -0.041(4) 0.009(2)
C14 0.028(2) 0.033(2) 0.0174(17) -0.0035(15) -0.0006(15) 0.0071(17)
C15 0.035(2) 0.041(2) 0.027(2) 0.0000(18) -0.0023(17) 0.0013(19)
C16 0.032(2) 0.055(3) 0.030(2) -0.003(2) -0.0023(18) 0.004(2)
C17 0.029(2) 0.092(4) 0.038(2) -0.007(3) -0.0106(19) -0.001(3)
C18 0.026(2) 0.082(4) 0.047(3) -0.008(3) 0.000(2) 0.008(3)
C19 0.029(2) 0.072(3) 0.038(2) -0.009(2) 0.0022(19) 0.010(2)
C20 0.034(2) 0.040(2) 0.031(2) -0.0063(19) 0.0022(18) 0.008(2)
C21 0.025(2) 0.031(2) 0.0289(19) -0.0001(17) -0.0004(15) 0.0025(17)
C22 0.034(2) 0.041(2) 0.0269(19) -0.0010(18) -0.0025(17) 0.0055(19)
C23 0.068(8) 0.137(15) 0.045(6) -0.055(8) -0.025(6) 0.059(9)
C24 0.004(7) 0.053(7) 0.053(7) 0.013(6) -0.003(5) -0.006(5)
C25 0.049(6) 0.110(11) 0.040(6) -0.003(8) -0.002(5) -0.011(9)
C26 0.037(5) 0.049(6) 0.073(7) -0.038(5) -0.004(5) 0.001(4)
C23B 0.055(8) 0.019(5) 0.034(5) 0.017(4) -0.012(5) -0.013(5)
C24B 0.035(15) 0.14(3) 0.054(12) -0.029(15) -0.025(10) -0.003(13)
C25B 0.053(8) 0.089(11) 0.021(5) 0.008(8) -0.006(5) 0.016(9)
C26B 0.058(8) 0.065(8) 0.038(6) -0.007(6) -0.022(6) -0.008(7)
N1 0.033(2) 0.054(2) 0.0216(17) -0.0109(17) 0.0007(14) 0.0108(17)
O1 0.0432(17) 0.0409(16) 0.0401(16) 0.0071(14) 0.0158(14) 0.0029(15)

loop_
_atom_type_symbol
_atom_type_description
_atom_type_scat_dispersion_real
_atom_type_scat_dispersion_imag
_atom_type_scat_source
C C 0.0181 0.0091 'International Tables Vol C Tables 4.2.6.8 and 6.1.1.4'
H H 0.0000 0.0000 'International Tables Vol C Tables 4.2.6.8 and 6.1.1.4'
N N 0.0311 0.0180 'International Tables Vol C Tables 4.2.6.8 and 6.1.1.4'
O O 0.0492 0.0322 'International Tables Vol C Tables 4.2.6.8 and 6.1.1.4'

loop_
_citation_id
_citation_doi
_citation_year
1 10.1016/j.tet.2014.11.010 2015

loop_
_geom_angle_atom_site_label_1
_geom_angle_atom_site_label_2
_geom_angle_atom_site_label_3
_geom_angle
C2 C1 H1A 120.0
C2 C1 H1B 120.0
H1A C1 H1B 120.0
C1 C2 C3 129.5(6)
C1 C2 H2 115.2
C3 C2 H2 115.2
C2 C3 C4 109.5(4)
C2 C3 C9 107.3(4)
C4 C3 C9 108.7(4)
C2 C3 C10 112.8(4)
C4 C3 C10 106.9(3)
C9 C3 C10 111.5(4)
O1 C4 C3 119.5(3)
O1 C4 C5 121.3(3)
C3 C4 C5 119.1(3)
C14 C5 C4 111.6(3)
C14 C5 C6 113.1(3)
C4 C5 C6 112.0(3)
C14 C5 H5 106.6
C4 C5 H5 106.6
C6 C5 H5 106.6
C11 C6 C7 112.3(4)
C11 C6 C5 113.1(3)
C7 C6 C5 109.5(3)
C11 C6 H6 107.2
C7 C6 H6 107.2
C5 C6 H6 107.2
C9 C7 C6 111.2(4)
C9 C7 H7A 109.4
C6 C7 H7A 109.4
C9 C7 H7B 109.4
C6 C7 H7B 109.4
H7A C7 H7B 108.0
C7 C9 C3 113.7(4)
C7 C9 H9A 108.8
C3 C9 H9A 108.8
C7 C9 H9B 108.8
C3 C9 H9B 108.8
H9A C9 H9B 107.7
C3 C10 H10A 109.5
C3 C10 H10B 109.5
H10A C10 H10B 109.5
C3 C10 H10C 109.5
H10A C10 H10C 109.5
H10B C10 H10C 109.5
C13 C11 C12 120.2(4)
C13 C11 C6 122.1(4)
C12 C11 C6 117.6(4)
C11 C12 H12A 109.5
C11 C12 H12B 109.5
H12A C12 H12B 109.5
C11 C12 H12C 109.5
H12A C12 H12C 109.5
H12B C12 H12C 109.5
C11 C13 H13A 120.0
C11 C13 H13B 120.0
H13A C13 H13B 120.0
C21 C14 C15 107.0(3)
C21 C14 C5 128.2(3)
C15 C14 C5 124.5(3)
C16 C15 C20 118.7(4)
C16 C15 C14 134.7(4)
C20 C15 C14 106.6(3)
C17 C16 C15 119.1(4)
C17 C16 H16 120.5
C15 C16 H16 120.5
C16 C17 C18 120.6(4)
C16 C17 H17 119.7
C18 C17 H17 119.7
C19 C18 C17 122.1(4)
C19 C18 H18 119.0
C17 C18 H18 119.0
C18 C19 C20 117.1(4)
C18 C19 H19 121.5
C20 C19 H19 121.5
N1 C20 C19 129.6(4)
N1 C20 C15 107.9(3)
C19 C20 C15 122.5(4)
C14 C21 N1 108.3(3)
C14 C21 C22 132.6(4)
N1 C21 C22 119.1(3)
C23 C22 C25B 127.4(8)
C23 C22 C21 115.8(5)
C25B C22 C21 113.1(7)
C23 C22 C23B 40.7(8)
C25B C22 C23B 107.6(8)
C21 C22 C23B 105.8(5)
C23 C22 C26 109.2(9)
C25B C22 C26 74.8(8)
C21 C22 C26 105.2(4)
C23B C22 C26 144.7(6)
C23 C22 C26B 68.7(10)
C25B C22 C26B 109.2(9)
C21 C22 C26B 112.1(5)
C23B C22 C26B 108.9(7)
C26 C22 C26B 42.5(6)
C23 C22 C25 111.5(9)
C25B C22 C25 32.0(6)
C21 C22 C25 108.3(6)
C23B C22 C25 79.2(7)
C26 C22 C25 106.4(7)
C26B C22 C25 134.2(7)
C24 C23 C22 134.7(18)
C24 C23 H23 112.6
C22 C23 H23 112.6
C23 C24 H24A 120.0
C23 C24 H24B 120.0
H24A C24 H24B 120.0
C22 C25 H25A 109.5
C22 C25 H25B 109.5
C22 C25 H25C 109.5
C22 C26 H26A 109.5
C22 C26 H26B 109.5
C22 C26 H26C 109.5
C22 C23B C24B 112.2(16)
C22 C23B H23B 123.9
C24B C23B H23B 123.9
C23B C24B H24C 120.0
C23B C24B H24D 120.0
H24C C24B H24D 120.0
C22 C25B H25D 109.5
C22 C25B H25E 109.5
H25D C25B H25E 109.5
C22 C25B H25F 109.5
H25D C25B H25F 109.5
H25E C25B H25F 109.5
C22 C26B H26D 109.5
C22 C26B H26E 109.5
H26D C26B H26E 109.5
C22 C26B H26F 109.5
H26D C26B H26F 109.5
H26E C26B H26F 109.5
C20 N1 C21 110.1(3)
C20 N1 H1N 131(3)
C21 N1 H1N 118(3)

loop_
_geom_bond_atom_site_label_1
_geom_bond_atom_site_label_2
_geom_bond_distance
C1 C2 1.227(7)
C1 H1A 0.9500
C1 H1B 0.9500
C2 C3 1.514(7)
C2 H2 0.9500
C3 C4 1.524(5)
C3 C9 1.537(6)
C3 C10 1.538(7)
C4 O1 1.223(5)
C4 C5 1.528(5)
C5 C14 1.511(5)
C5 C6 1.553(5)
C5 H5 1.0000
C6 C11 1.509(6)
C6 C7 1.530(6)
C6 H6 1.0000
C7 C9 1.512(7)
C7 H7A 0.9900
C7 H7B 0.9900
C9 H9A 0.9900
C9 H9B 0.9900
C10 H10A 0.9800
C10 H10B 0.9800
C10 H10C 0.9800
C11 C13 1.342(7)
C11 C12 1.463(7)
C12 H12A 0.9800
C12 H12B 0.9800
C12 H12C 0.9800
C13 H13A 0.9500
C13 H13B 0.9500
C14 C21 1.372(5)
C14 C15 1.434(5)
C15 C16 1.396(6)
C15 C20 1.406(6)
C16 C17 1.390(6)
C16 H16 0.9500
C17 C18 1.395(6)
C17 H17 0.9500
C18 C19 1.370(6)
C18 H18 0.9500
C19 C20 1.400(6)
C19 H19 0.9500
C20 N1 1.347(5)
C21 N1 1.382(5)
C21 C22 1.522(5)
C22 C23 1.405(12)
C22 C25B 1.472(14)
C22 C23B 1.534(12)
C22 C26 1.538(10)
C22 C26B 1.553(13)
C22 C25 1.604(14)
C23 C24 1.31(3)
C23 H23 0.9500
C24 H24A 0.9500
C24 H24B 0.9500
C25 H25A 0.9800
C25 H25B 0.9800
C25 H25C 0.9800
C26 H26A 0.9800
C26 H26B 0.9800
C26 H26C 0.9800
C23B C24B 1.54(3)
C23B H23B 0.9500
C24B H24C 0.9500
C24B H24D 0.9500
C25B H25D 0.9800
C25B H25E 0.9800
C25B H25F 0.9800
C26B H26D 0.9800
C26B H26E 0.9800
C26B H26F 0.9800
N1 H1N 0.86(4)

loop_
_geom_hbond_atom_site_label_D
_geom_hbond_atom_site_label_H
_geom_hbond_atom_site_label_A
_geom_hbond_distance_DH
_geom_hbond_distance_HA
_geom_hbond_distance_DA
_geom_hbond_angle_DHA
_geom_hbond_site_symmetry_A
N1 H1N O1 0.86(4) 2.10(4) 2.916(4) 158(4) 3
